data_4034662
loop_
_publ_author_name
'Qiu, Jiashen'
'Wu, Di'
'Yuan, Lexia'
'Long, Pingliang'
'Yin, Hongquan'
'Chen, Fu-Xue'

_publ_section_title
;
 Organocatalyzed Asymmetric \a-Thiocyanation of Oxindoles: Synthesis of
 Chiral Tertiary 3-Thiocyanatoxindoles.
;
_journal_issue 12
_journal_name_full 'The Journal of organic chemistry'
_journal_page_first 7917
_journal_page_last 7926
_journal_paper_doi 10.1021/acs.joc.9b00782
_journal_volume 84
_journal_year 2019
_chemical_formula_sum 'C20 H17 Cl N2 O3 S'
_chemical_formula_weight 400.86
_space_group_crystal_system orthorhombic
_space_group_IT_number 19
_space_group_name_Hall 'P 2ac 2ab'
_space_group_name_H-M_alt 'P 21 21 21'
_audit_creation_method SHELXL-2014
_cell_angle_alpha 90
_cell_angle_beta 90
_cell_angle_gamma 90
_cell_formula_units_Z 4
_cell_length_a 8.6581(10)
_cell_length_b 9.9640(12)
_cell_length_c 23.395(3)
_cell_measurement_reflns_used 6347
_cell_measurement_temperature 296(2)
_cell_measurement_theta_max 21.62
_cell_measurement_theta_min 2.51
_cell_volume 2018.3(4)
_computing_cell_refinement 'Bruker SMART'
_computing_data_collection 'Bruker SMART'
_computing_data_reduction 'Bruker SAINT'
_computing_molecular_graphics 'Bruker SHELXTL'
_computing_publication_material 'Bruker SHELXTL'
_computing_structure_refinement 'SHELXL-2014 (Sheldrick, 2014)'
_computing_structure_solution 'Bruker SHELXTL'
_diffrn_ambient_temperature 296(2)
_diffrn_measured_fraction_theta_full 0.951
_diffrn_measured_fraction_theta_max 0.999
_diffrn_measurement_device_type 'CCD area detector'
_diffrn_measurement_method 'phi and omega scans'
_diffrn_radiation_type MoK\a
_diffrn_radiation_wavelength 0.71073
_diffrn_reflns_av_R_equivalents 0.0273
_diffrn_reflns_av_unetI/netI 0.0193
_diffrn_reflns_Laue_measured_fraction_full 0.951
_diffrn_reflns_Laue_measured_fraction_max 0.999
_diffrn_reflns_limit_h_max 10
_diffrn_reflns_limit_h_min -10
_diffrn_reflns_limit_k_max 11
_diffrn_reflns_limit_k_min -11
_diffrn_reflns_limit_l_max 27
_diffrn_reflns_limit_l_min -27
_diffrn_reflns_number 19300
_diffrn_reflns_point_group_measured_fraction_full 0.947
_diffrn_reflns_point_group_measured_fraction_max 0.998
_diffrn_reflns_theta_full 25.242
_diffrn_reflns_theta_max 24.735
_diffrn_reflns_theta_min 1.741
_exptl_absorpt_coefficient_mu 0.315
_exptl_absorpt_correction_type none
_exptl_crystal_density_diffrn 1.319
_exptl_crystal_description needle
_exptl_crystal_F_000 832
_refine_diff_density_max 0.374
_refine_diff_density_min -0.222
_refine_diff_density_rms 0.068
_refine_ls_abs_structure_details
; 
 Flack x determined using 1175 quotients [(I+)-(I-)]/[(I+)+(I-)] 
 (Parsons, Flack and Wagner, Acta Cryst. B69 (2013) 249-259). 
;
_refine_ls_abs_structure_Flack 0.03(2)
_refine_ls_extinction_method none
_refine_ls_goodness_of_fit_ref 1.097
_refine_ls_hydrogen_treatment undef
_refine_ls_matrix_type full
_refine_ls_number_parameters 244
_refine_ls_number_reflns 3450
_refine_ls_number_restraints 0
_refine_ls_restrained_S_all 1.097
_refine_ls_R_factor_all 0.0614
_refine_ls_R_factor_gt 0.0539
_refine_ls_shift/su_max 0.020
_refine_ls_shift/su_mean 0.005
_refine_ls_structure_factor_coef Fsqd
_refine_ls_weighting_details 'w=1/[\s^2^(Fo^2^)+(0.1116P)^2^+0.2823P] where P=(Fo^2^+2Fc^2^)/3'
_refine_ls_weighting_scheme calc
_refine_ls_wR_factor_gt 0.1548
_refine_ls_wR_factor_ref 0.1666
_reflns_Friedel_coverage 0.726
_reflns_Friedel_fraction_full 0.941
_reflns_Friedel_fraction_max 0.997
_reflns_number_gt 3033
_reflns_number_total 3450
_reflns_threshold_expression 'I > 2\s(I)'
_cod_data_source_file jo9b00782_si_003.cif
_cod_data_source_block qjs111
_cod_original_cell_volume 2018.2(4)
_cod_database_code 4034662
_shelx_space_group_comment
; 
The symmetry employed for this shelxl refinement is uniquely defined 
by the following loop, which should always be used as a source of 
symmetry information in preference to the above space-group names. 
They are only intended as comments. 
;
_shelxl_version_number 2014-3

loop_
_space_group_symop_operation_xyz
'x, y, z'
'-x+1/2, -y, z+1/2'
'-x, y+1/2, -z+1/2'
'x+1/2, -y+1/2, -z'

loop_
_atom_site_label
_atom_site_type_symbol
_atom_site_fract_x
_atom_site_fract_y
_atom_site_fract_z
_atom_site_U_iso_or_equiv
_atom_site_adp_type
_atom_site_occupancy
_atom_site_site_symmetry_order
_atom_site_calc_flag
S S 0.80559(16) 0.68886(12) 0.21545(6) 0.0702(4) Uani 1 1 d
Cl Cl 0.7620(3) 0.2001(3) 0.01208(8) 0.1218(8) Uani 1 1 d
N1 N 0.6676(4) 0.4432(3) 0.32130(16) 0.0506(8) Uani 1 1 d
O1 O 0.9095(3) 0.4179(3) 0.27798(14) 0.0590(8) Uani 1 1 d
O3 O 0.8407(4) 0.3846(5) 0.38652(15) 0.0771(11) Uani 1 1 d
C5 C 0.6982(5) 0.5286(4) 0.2270(2) 0.0506(10) Uani 1 1 d
C6 C 0.7156(5) 0.4488(4) 0.17205(19) 0.0520(10) Uani 1 1 d
C7 C 0.7794(5) 0.4563(4) 0.27772(19) 0.0476(9) Uani 1 1 d
C8 C 0.5246(5) 0.4981(4) 0.3030(2) 0.0520(10) Uani 1 1 d
C9 C 0.6951(5) 0.3890(5) 0.3764(2) 0.0585(11) Uani 1 1 d
C10 C 0.5874(6) 0.3933(5) 0.1462(2) 0.0614(12) Uani 1 1 d
C11 C 0.5392(5) 0.5510(4) 0.2492(2) 0.0536(11) Uani 1 1 d
C12 C 0.2745(6) 0.6188(5) 0.2511(3) 0.0770(16) Uani 1 1 d
C13 C 0.3836(5) 0.5024(5) 0.3329(2) 0.0669(14) Uani 1 1 d
C14 C 0.8629(5) 0.4251(5) 0.1491(2) 0.0622(12) Uani 1 1 d
C15 C 0.4150(5) 0.6132(5) 0.2223(3) 0.0699(14) Uani 1 1 d
C16 C 0.7922(6) 0.7518(5) 0.2818(3) 0.0689(13) Uani 1 1 d
O2 O 0.5916(5) 0.3538(5) 0.40655(17) 0.0914(13) Uani 1 1 d
C18 C 0.2615(6) 0.5629(6) 0.3048(3) 0.0769(17) Uani 1 1 d
C19 C 0.6018(6) 0.3146(7) 0.0965(2) 0.0726(14) Uani 1 1 d
C20 C 0.8768(7) 0.3495(6) 0.0988(2) 0.0744(15) Uani 1 1 d
C21 C 0.7467(7) 0.2957(6) 0.0738(2) 0.0738(14) Uani 1 1 d
N2 N 0.7831(6) 0.7934(6) 0.3271(3) 0.0996(17) Uani 1 1 d
C23 C 0.9065(8) 0.3236(8) 0.4395(2) 0.0833(18) Uani 1 1 d
C24 C 0.8540(13) 0.1781(9) 0.4416(3) 0.130(3) Uani 1 1 d
C25 C 0.8549(9) 0.4057(9) 0.4904(3) 0.107(2) Uani 1 1 d
C26 C 1.0798(9) 0.3432(13) 0.4296(3) 0.136(4) Uani 1 1 d

loop_
_atom_site_aniso_label
_atom_site_aniso_U_11
_atom_site_aniso_U_22
_atom_site_aniso_U_33
_atom_site_aniso_U_23
_atom_site_aniso_U_13
_atom_site_aniso_U_12
S 0.0678(8) 0.0494(6) 0.0934(9) 0.0179(6) 0.0066(7) -0.0105(6)
Cl 0.1233(16) 0.1517(19) 0.0906(11) -0.0395(12) 0.0045(10) 0.0195(14)
N1 0.0415(18) 0.0506(19) 0.060(2) 0.0031(16) 0.0050(15) -0.0027(16)
O1 0.0409(15) 0.074(2) 0.0623(18) 0.0111(16) 0.0013(13) 0.0084(14)
O3 0.059(2) 0.115(3) 0.0570(19) 0.024(2) 0.0018(16) 0.000(2)
C5 0.040(2) 0.045(2) 0.066(3) 0.0116(19) -0.0020(19) -0.0011(18)
C6 0.046(2) 0.049(2) 0.061(3) 0.0156(19) -0.0032(19) 0.0054(19)
C7 0.041(2) 0.0414(19) 0.061(2) 0.0049(18) -0.0026(18) -0.0003(17)
C8 0.036(2) 0.041(2) 0.079(3) -0.007(2) 0.0049(19) -0.0049(17)
C9 0.057(3) 0.059(2) 0.060(3) 0.005(2) 0.014(2) -0.003(2)
C10 0.053(3) 0.066(3) 0.065(3) 0.009(2) -0.005(2) 0.006(2)
C11 0.042(2) 0.039(2) 0.080(3) 0.002(2) 0.001(2) 0.0026(18)
C12 0.045(3) 0.054(3) 0.132(5) -0.015(3) -0.010(3) 0.007(2)
C13 0.040(2) 0.061(3) 0.100(4) -0.019(3) 0.012(2) -0.006(2)
C14 0.051(3) 0.065(3) 0.071(3) 0.010(2) 0.005(2) 0.002(2)
C15 0.047(2) 0.047(2) 0.115(4) 0.000(3) -0.015(3) 0.011(2)
C16 0.047(3) 0.055(2) 0.104(4) 0.000(3) -0.002(3) -0.009(2)
O2 0.076(2) 0.118(4) 0.080(3) 0.023(2) 0.018(2) -0.010(2)
C18 0.043(3) 0.067(3) 0.121(5) -0.026(3) 0.009(3) -0.001(2)
C19 0.067(3) 0.086(3) 0.065(3) 0.004(3) -0.009(2) 0.002(3)
C20 0.062(3) 0.087(4) 0.074(3) 0.013(3) 0.006(3) 0.009(3)
C21 0.086(4) 0.079(3) 0.056(3) 0.002(2) 0.001(3) 0.014(3)
N2 0.069(3) 0.095(4) 0.135(5) -0.025(4) 0.003(3) -0.016(3)
C23 0.089(4) 0.114(5) 0.046(2) 0.014(3) 0.001(3) 0.027(4)
C24 0.202(10) 0.097(5) 0.093(5) 0.017(4) 0.020(6) 0.058(6)
C25 0.131(6) 0.126(6) 0.064(3) -0.015(4) 0.017(4) 0.002(5)
C26 0.073(4) 0.261(13) 0.075(4) 0.030(6) -0.002(3) 0.043(6)

loop_
_atom_type_symbol
_atom_type_description
_atom_type_scat_dispersion_real
_atom_type_scat_dispersion_imag
_atom_type_scat_source
C C 0.0033 0.0016 'International Tables Vol C Tables 4.2.6.8 and 6.1.1.4'
H H 0.0000 0.0000 'International Tables Vol C Tables 4.2.6.8 and 6.1.1.4'
N N 0.0061 0.0033 'International Tables Vol C Tables 4.2.6.8 and 6.1.1.4'
O O 0.0106 0.0060 'International Tables Vol C Tables 4.2.6.8 and 6.1.1.4'
S S 0.1246 0.1234 'International Tables Vol C Tables 4.2.6.8 and 6.1.1.4'
Cl Cl 0.1484 0.1585 'International Tables Vol C Tables 4.2.6.8 and 6.1.1.4'

loop_
_geom_angle_atom_site_label_1
_geom_angle_atom_site_label_2
_geom_angle_atom_site_label_3
_geom_angle
C16 S C5 98.7(2)
C7 N1 C9 125.2(3)
C7 N1 C8 110.2(4)
C9 N1 C8 124.5(4)
C9 O3 C23 122.8(4)
C11 C5 C6 117.8(4)
C11 C5 C7 102.8(4)
C6 C5 C7 111.0(3)
C11 C5 S 112.5(3)
C6 C5 S 106.0(3)
C7 C5 S 106.3(3)
C10 C6 C14 119.7(4)
C10 C6 C5 120.1(4)
C14 C6 C5 120.2(4)
O1 C7 N1 128.0(4)
O1 C7 C5 125.5(4)
N1 C7 C5 106.5(3)
C11 C8 C13 121.7(4)
C11 C8 N1 110.1(4)
C13 C8 N1 128.2(4)
O2 C9 O3 128.2(5)
O2 C9 N1 121.5(5)
O3 C9 N1 110.2(4)
C6 C10 C19 121.0(5)
C8 C11 C15 121.1(4)
C8 C11 C5 110.4(4)
C15 C11 C5 128.6(5)
C18 C12 C15 119.7(5)
C18 C13 C8 116.0(5)
C20 C14 C6 119.3(5)
C11 C15 C12 118.3(5)
N2 C16 S 179.4(6)
C13 C18 C12 123.2(5)
C21 C19 C10 118.4(5)
C21 C20 C14 119.7(5)
C20 C21 C19 121.9(5)
C20 C21 Cl 120.3(4)
C19 C21 Cl 117.8(5)
O3 C23 C25 108.7(5)
O3 C23 C26 101.4(5)
C25 C23 C26 109.9(7)
O3 C23 C24 107.4(6)
C25 C23 C24 113.8(6)
C26 C23 C24 114.8(8)

loop_
_geom_bond_atom_site_label_1
_geom_bond_atom_site_label_2
_geom_bond_distance
S C16 1.679(7)
S C5 1.868(4)
Cl C21 1.734(6)
N1 C7 1.412(5)
N1 C9 1.418(6)
N1 C8 1.419(5)
O1 C7 1.190(5)
O3 C9 1.283(6)
O3 C23 1.494(6)
C5 C11 1.488(6)
C5 C6 1.519(6)
C5 C7 1.556(6)
C6 C10 1.380(7)
C6 C14 1.404(6)
C8 C11 1.371(7)
C8 C13 1.408(6)
C9 O2 1.193(6)
C10 C19 1.408(8)
C11 C15 1.392(7)
C12 C18 1.378(9)
C12 C15 1.393(8)
C13 C18 1.384(8)
C14 C20 1.402(8)
C16 N2 1.139(8)
C19 C21 1.376(8)
C20 C21 1.378(8)
C23 C25 1.512(9)
C23 C26 1.530(10)
C23 C24 1.520(13)
